data_1501458
loop_
_publ_author_name
'Theivanayagam C. Deivaraj'
'Wei Hoon Lye'
'Jagadese J. Vittal'

_publ_contact_author_address
; Department of Chemistry
  National University of Singapore
  Kent Ridge
  Singapore 117543 
;
_publ_contact_author_email chmjjv@nus.edu.sg
_publ_contact_author_fax '(65) 874 2975'
_publ_contact_author_name 'Jagadese J. Vittal'
_publ_contact_author_phone '(65) 779 1691'
_publ_section_title
;
 New Metalloligands [M(SC{O}Ph)4]-: Synthesis and Characterization of
 Polymeric [A(MeCN)x{M(SC{O}Ph)4}] Compounds (A = Li, Na and K; M = Ga and
 In; x= 0-2)
;
_journal_name_full 'Inorganic Chemistry'
_journal_page_first 3755
_journal_page_last 3760
_journal_paper_doi 10.1021/ic025533i
_journal_volume 41
_journal_year 2002
_chemical_formula_sum 'C32 H26 K N2 O4 S4'
_chemical_formula_weight 784.71
_space_group_IT_number 14
_symmetry_cell_setting monoclinic
_symmetry_space_group_name_Hall '-P 2yn'
_symmetry_space_group_name_H-M 'P 1 21/n 1'
_atom_sites_solution_hydrogens geom
_atom_sites_solution_primary direct
_atom_sites_solution_secondary difmap
_audit_creation_method SHELXL-97
_cell_angle_alpha 90.00
_cell_angle_beta 92.356(4)
_cell_angle_gamma 90.00
_cell_formula_units_Z 4
_cell_length_a 12.307(3)
_cell_length_b 13.672(3)
_cell_length_c 20.575(4)
_cell_measurement_reflns_used 8192
_cell_measurement_temperature 223(2)
_cell_measurement_theta_max 25.0
_cell_measurement_theta_min 2.06
_cell_volume 3459.0(13)
_computing_cell_refinement 'Bruker AXS, SAINT'
_computing_data_collection 'Bruker AXS, SMART'
_computing_data_reduction 'Bruker AXS, SAINT'
_computing_molecular_graphics 'Bruker AXS, SHELXTL'
_computing_publication_material 'Bruker AXS, SHELXTL'
_computing_structure_refinement 'SHELXL-97 (Sheldrick, 1997)'
_computing_structure_solution 'SHELXS-97 (Sheldrick, 1990)'
_diffrn_ambient_temperature 223(2)
_diffrn_measured_fraction_theta_full 0.905
_diffrn_measured_fraction_theta_max 0.905
_diffrn_measurement_method '\w scans'
_diffrn_radiation_monochromator graphite
_diffrn_radiation_source 'fine-focus sealed tube'
_diffrn_radiation_type MoK\a
_diffrn_radiation_wavelength 0.71073
_diffrn_reflns_av_R_equivalents 0.0345
_diffrn_reflns_av_sigmaI/netI 0.0503
_diffrn_reflns_limit_h_max 15
_diffrn_reflns_limit_h_min -16
_diffrn_reflns_limit_k_max 17
_diffrn_reflns_limit_k_min -17
_diffrn_reflns_limit_l_max 27
_diffrn_reflns_limit_l_min -24
_diffrn_reflns_number 21042
_diffrn_reflns_theta_full 28.40
_diffrn_reflns_theta_max 28.40
_diffrn_reflns_theta_min 1.79
_exptl_absorpt_coefficient_mu 1.083
_exptl_absorpt_correction_T_max 0.9805
_exptl_absorpt_correction_T_min 0.7079
_exptl_absorpt_correction_type 'sadabs (Sheldrick, 1996)'
_exptl_crystal_colour colorless
_exptl_crystal_density_diffrn 1.507
_exptl_crystal_density_meas ?
_exptl_crystal_density_method 'not measured'
_exptl_crystal_description 'plates, cut'
_exptl_crystal_F_000 1584
_exptl_crystal_size_max 0.3
_exptl_crystal_size_mid 0.3
_exptl_crystal_size_min 0.15
_refine_diff_density_max 0.791
_refine_diff_density_min -0.330
_refine_diff_density_rms 0.071
_refine_ls_extinction_method none
_refine_ls_goodness_of_fit_ref 0.885
_refine_ls_hydrogen_treatment mixed
_refine_ls_matrix_type full
_refine_ls_number_parameters 399
_refine_ls_number_reflns 7870
_refine_ls_number_restraints 0
_refine_ls_restrained_S_all 0.885
_refine_ls_R_factor_all 0.0479
_refine_ls_R_factor_gt 0.0349
_refine_ls_shift/su_max 0.002
_refine_ls_shift/su_mean 0.000
_refine_ls_structure_factor_coef Fsqd
_refine_ls_weighting_details 'calc w=1/[\s^2^(Fo^2^)+(0.0288P)^2^+0.0000P] where P=(Fo^2^+2Fc^2^)/3'
_refine_ls_weighting_scheme calc
_refine_ls_wR_factor_gt 0.0649
_refine_ls_wR_factor_ref 0.0677
_reflns_number_gt 5896
_reflns_number_total 7870
_reflns_threshold_expression >2sigma(I)
_cod_data_source_file ic025533i_s1_1.cif
_cod_data_source_block compound6
_cod_depositor_comments
;
The following automatic conversions were performed:

'_exptl_crystal_density_meas' value 'not measured' was changed to '?'
- the value is perceived as not measured.

Automatic conversion script
Id: cif_fix_values 3008 2015-01-20 13:52:24Z robertas 
;
_cod_original_cell_volume 3458.8(12)
_cod_original_formula_sum 'C32 H26  K N2 O4 S4'
_cod_database_code 1501458

loop_
_symmetry_equiv_pos_as_xyz
'x, y, z'
'-x+1/2, y+1/2, -z+1/2'
'-x, -y, -z'
'x-1/2, -y-1/2, z-1/2'

loop_
_atom_site_label
_atom_site_type_symbol
_atom_site_fract_x
_atom_site_fract_y
_atom_site_fract_z
_atom_site_U_iso_or_equiv
_atom_site_adp_type
_atom_site_occupancy
_atom_site_symmetry_multiplicity
_atom_site_calc_flag
_atom_site_refinement_flags
_atom_site_disorder_assembly
_atom_site_disorder_group
In1 In 0.554999(14) 0.228321(13) 0.220503(9) 0.03393(6) Uani 1 1 d . . .
K1 K 0.75709(4) 0.47198(4) 0.30440(3) 0.03944(14) Uani 1 1 d . . .
S1 S 0.68113(5) 0.22993(5) 0.13123(3) 0.04275(17) Uani 1 1 d . . .
S2 S 0.39488(5) 0.33901(5) 0.19808(3) 0.04127(17) Uani 1 1 d . . .
S3 S 0.46139(5) 0.06536(5) 0.21631(3) 0.04133(17) Uani 1 1 d . . .
S4 S 0.59837(6) 0.25250(5) 0.33851(3) 0.04109(17) Uani 1 1 d . . .
O1 O 0.79291(13) 0.32028(13) 0.22456(9) 0.0433(4) Uani 1 1 d . . .
O2 O 0.57948(12) 0.42502(12) 0.22223(8) 0.0409(4) Uani 1 1 d . . .
O3 O 0.45247(15) 0.14298(14) 0.09998(9) 0.0539(5) Uani 1 1 d . . .
O4 O 0.70482(13) 0.10651(13) 0.29055(8) 0.0411(4) Uani 1 1 d . . .
C1 C 0.78835(19) 0.29932(18) 0.16709(13) 0.0347(6) Uani 1 1 d . . .
C2 C 0.48168(19) 0.43835(18) 0.20965(11) 0.0327(6) Uani 1 1 d . . .
C3 C 0.4163(2) 0.07934(19) 0.13443(13) 0.0376(6) Uani 1 1 d . . .
C4 C 0.68960(19) 0.15381(18) 0.34000(12) 0.0344(6) Uani 1 1 d . . .
N1 N 0.9055(2) 0.38477(19) 0.39508(13) 0.0578(7) Uani 1 1 d . . .
C5 C 0.9664(2) 0.3353(2) 0.42105(14) 0.0485(7) Uani 1 1 d . . .
C6 C 1.0443(3) 0.2711(2) 0.45536(16) 0.0656(9) Uani 1 1 d . . .
H6A H 1.1176 0.2885 0.4440 0.098 Uiso 1 1 calc R . .
H6B H 1.0298 0.2037 0.4430 0.098 Uiso 1 1 calc R . .
H6C H 1.0374 0.2783 0.5019 0.098 Uiso 1 1 calc R . .
C7 C 0.5040(3) 0.5975(2) 0.37778(15) 0.0537(8) Uani 1 1 d . . .
N2 N 0.5790(2) 0.5524(2) 0.36986(13) 0.0626(7) Uani 1 1 d . . .
C8 C 0.4084(2) 0.6569(2) 0.38706(19) 0.0750(11) Uani 1 1 d . . .
H8A H 0.3588 0.6507 0.3494 0.112 Uiso 1 1 calc R . .
H8B H 0.4298 0.7248 0.3924 0.112 Uiso 1 1 calc R . .
H8C H 0.3725 0.6350 0.4256 0.112 Uiso 1 1 calc R . .
C1A C 0.87272(19) 0.33515(17) 0.12229(13) 0.0356(6) Uani 1 1 d . . .
C2A C 0.9550(2) 0.39439(19) 0.14820(15) 0.0479(7) Uani 1 1 d . . .
H2A H 0.9567 0.4105 0.1926 0.058 Uiso 1 1 calc R . .
C3A C 1.0345(2) 0.4299(2) 0.10896(19) 0.0609(9) Uani 1 1 d . . .
H3A H 1.0897 0.4703 0.1269 0.073 Uiso 1 1 calc R . .
C4A C 1.0336(2) 0.4068(2) 0.04426(19) 0.0605(9) Uani 1 1 d . . .
H4A H 1.0885 0.4306 0.0181 0.073 Uiso 1 1 calc R . .
C5A C 0.9526(3) 0.3488(2) 0.01766(16) 0.0582(8) Uani 1 1 d . . .
H5A H 0.9516 0.3334 -0.0269 0.070 Uiso 1 1 calc R . .
C6A C 0.8716(2) 0.3126(2) 0.05655(14) 0.0463(7) Uani 1 1 d . . .
H6A1 H 0.8162 0.2728 0.0382 0.056 Uiso 1 1 calc R . .
C1B C 0.43702(19) 0.53978(18) 0.20492(12) 0.0334(6) Uani 1 1 d . . .
C2B C 0.5080(2) 0.61799(19) 0.21433(12) 0.0414(6) Uani 1 1 d . . .
H2B H 0.5830 0.6064 0.2201 0.050 Uiso 1 1 calc R . .
C3B C 0.4693(3) 0.7122(2) 0.21520(14) 0.0522(8) Uani 1 1 d . . .
H3B H 0.5178 0.7648 0.2216 0.063 Uiso 1 1 calc R . .
C4B C 0.3600(3) 0.7295(2) 0.20670(16) 0.0630(9) Uani 1 1 d . . .
H4B H 0.3336 0.7939 0.2084 0.076 Uiso 1 1 calc R . .
C5B C 0.2887(2) 0.6532(2) 0.19563(16) 0.0598(9) Uani 1 1 d . . .
H5B H 0.2140 0.6657 0.1886 0.072 Uiso 1 1 calc R . .
C6B C 0.3270(2) 0.5580(2) 0.19479(14) 0.0458(7) Uani 1 1 d . . .
H6B1 H 0.2784 0.5057 0.1874 0.055 Uiso 1 1 calc R . .
C1C C 0.32943(19) 0.01217(18) 0.10830(12) 0.0355(6) Uani 1 1 d . . .
C2C C 0.2618(2) -0.03948(18) 0.14786(13) 0.0390(6) Uani 1 1 d . . .
H2C H 0.2739 -0.0374 0.1933 0.047 Uiso 1 1 calc R . .
C3C C 0.1768(2) -0.09400(19) 0.12138(15) 0.0471(7) Uani 1 1 d . . .
H3C H 0.1307 -0.1283 0.1487 0.057 Uiso 1 1 calc R . .
C4C C 0.1596(2) -0.0981(2) 0.05504(16) 0.0581(8) Uani 1 1 d . . .
H4C H 0.1006 -0.1340 0.0370 0.070 Uiso 1 1 calc R . .
C5C C 0.2285(3) -0.0496(2) 0.01493(16) 0.0658(9) Uani 1 1 d . . .
H5C H 0.2182 -0.0545 -0.0305 0.079 Uiso 1 1 calc R . .
C6C C 0.3124(2) 0.0061(2) 0.04147(14) 0.0541(8) Uani 1 1 d . . .
H6C1 H 0.3584 0.0402 0.0140 0.065 Uiso 1 1 calc R . .
C1D C 0.74630(18) 0.12916(18) 0.40320(12) 0.0334(6) Uani 1 1 d . . .
C2D C 0.7977(2) 0.03900(19) 0.40867(13) 0.0436(7) Uani 1 1 d . . .
H2D H 0.7973 -0.0035 0.3728 0.052 Uiso 1 1 calc R . .
C3D C 0.8497(2) 0.0114(2) 0.46677(15) 0.0539(8) Uani 1 1 d . . .
H3D H 0.8827 -0.0504 0.4707 0.065 Uiso 1 1 calc R . .
C4D C 0.8526(2) 0.0749(3) 0.51864(14) 0.0582(9) Uani 1 1 d . . .
H4D H 0.8881 0.0562 0.5580 0.070 Uiso 1 1 calc R . .
C5D C 0.8044(2) 0.1651(2) 0.51355(14) 0.0540(8) Uani 1 1 d . . .
H5D H 0.8083 0.2085 0.5490 0.065 Uiso 1 1 calc R . .
C6D C 0.7499(2) 0.1924(2) 0.45612(12) 0.0410(6) Uani 1 1 d . . .
H6D H 0.7154 0.2536 0.4530 0.049 Uiso 1 1 calc R . .

loop_
_atom_site_aniso_label
_atom_site_aniso_U_11
_atom_site_aniso_U_22
_atom_site_aniso_U_33
_atom_site_aniso_U_23
_atom_site_aniso_U_13
_atom_site_aniso_U_12
In1 0.03436(10) 0.03701(11) 0.03027(11) -0.00125(8) -0.00037(7) 0.00273(8)
K1 0.0425(3) 0.0398(3) 0.0358(3) -0.0002(3) -0.0019(3) 0.0009(3)
S1 0.0385(4) 0.0549(4) 0.0351(4) -0.0106(3) 0.0041(3) -0.0074(3)
S2 0.0370(4) 0.0372(4) 0.0488(4) 0.0009(3) -0.0070(3) 0.0002(3)
S3 0.0480(4) 0.0374(4) 0.0377(4) 0.0024(3) -0.0090(3) -0.0017(3)
S4 0.0463(4) 0.0449(4) 0.0318(4) -0.0026(3) -0.0017(3) 0.0106(3)
O1 0.0403(10) 0.0537(12) 0.0356(11) -0.0097(9) -0.0005(9) 0.0009(9)
O2 0.0323(10) 0.0416(11) 0.0484(12) 0.0016(9) -0.0043(9) 0.0058(8)
O3 0.0633(13) 0.0530(13) 0.0446(12) 0.0111(10) -0.0070(10) -0.0190(10)
O4 0.0443(10) 0.0469(11) 0.0318(10) -0.0068(9) -0.0022(8) 0.0061(9)
C1 0.0329(13) 0.0344(14) 0.0367(16) -0.0029(12) 0.0007(12) 0.0081(11)
C2 0.0339(14) 0.0388(15) 0.0255(14) 0.0019(11) 0.0014(11) 0.0025(11)
C3 0.0399(14) 0.0367(15) 0.0357(16) 0.0006(12) -0.0040(12) 0.0038(12)
C4 0.0325(13) 0.0367(15) 0.0340(15) 0.0021(12) 0.0021(11) -0.0063(11)
N1 0.0547(15) 0.0633(18) 0.0550(17) 0.0070(14) -0.0006(13) 0.0031(14)
C5 0.0490(17) 0.058(2) 0.0389(18) 0.0027(15) 0.0067(14) -0.0024(15)
C6 0.059(2) 0.082(2) 0.057(2) 0.0160(18) 0.0025(17) 0.0130(18)
C7 0.0506(19) 0.057(2) 0.053(2) -0.0050(16) 0.0024(16) -0.0157(16)
N2 0.0534(16) 0.080(2) 0.0547(18) -0.0060(15) 0.0024(14) 0.0014(15)
C8 0.054(2) 0.053(2) 0.119(3) -0.015(2) 0.017(2) -0.0110(17)
C1A 0.0317(13) 0.0309(14) 0.0444(17) -0.0010(12) 0.0030(12) 0.0083(11)
C2A 0.0423(16) 0.0430(17) 0.058(2) -0.0032(14) -0.0001(15) -0.0026(13)
C3A 0.0434(18) 0.0465(19) 0.093(3) 0.0060(18) 0.0066(18) -0.0073(14)
C4A 0.0503(19) 0.0451(19) 0.088(3) 0.0185(18) 0.0262(19) 0.0052(15)
C5A 0.067(2) 0.058(2) 0.051(2) 0.0064(16) 0.0217(17) 0.0068(17)
C6A 0.0488(17) 0.0457(17) 0.0452(18) -0.0037(14) 0.0091(14) -0.0003(14)
C1B 0.0352(14) 0.0377(15) 0.0276(14) 0.0054(11) 0.0024(11) 0.0043(11)
C2B 0.0434(15) 0.0429(16) 0.0376(16) 0.0070(13) -0.0013(12) 0.0012(13)
C3B 0.063(2) 0.0383(18) 0.055(2) 0.0082(14) -0.0003(16) -0.0020(15)
C4B 0.075(2) 0.0391(18) 0.075(2) 0.0136(16) 0.0049(19) 0.0184(18)
C5B 0.0398(16) 0.060(2) 0.080(2) 0.0188(18) 0.0077(16) 0.0188(16)
C6B 0.0386(15) 0.0439(17) 0.0550(19) 0.0123(14) 0.0023(14) 0.0044(13)
C1C 0.0387(14) 0.0329(14) 0.0344(15) -0.0022(11) -0.0023(12) 0.0047(11)
C2C 0.0477(15) 0.0341(15) 0.0348(16) -0.0004(12) -0.0034(13) 0.0021(12)
C3C 0.0442(16) 0.0397(17) 0.058(2) 0.0014(14) 0.0034(15) -0.0057(13)
C4C 0.0507(18) 0.057(2) 0.065(2) -0.0163(17) -0.0101(17) -0.0095(15)
C5C 0.069(2) 0.088(3) 0.0403(19) -0.0136(18) -0.0059(17) -0.017(2)
C6C 0.0578(18) 0.068(2) 0.0362(18) -0.0039(15) 0.0029(15) -0.0154(16)
C1D 0.0317(13) 0.0394(15) 0.0290(14) 0.0033(11) -0.0007(11) -0.0073(11)
C2D 0.0472(16) 0.0409(16) 0.0420(17) 0.0019(13) -0.0062(13) -0.0023(13)
C3D 0.0538(18) 0.0536(19) 0.053(2) 0.0149(16) -0.0107(15) 0.0046(15)
C4D 0.0512(18) 0.086(3) 0.0367(18) 0.0159(17) -0.0104(15) -0.0027(17)
C5D 0.0512(17) 0.078(2) 0.0322(17) -0.0050(15) -0.0046(14) -0.0070(17)
C6D 0.0392(15) 0.0510(17) 0.0328(16) -0.0001(13) 0.0006(12) -0.0018(13)

loop_
_atom_type_symbol
_atom_type_description
_atom_type_scat_dispersion_real
_atom_type_scat_dispersion_imag
_atom_type_scat_source
C C 0.0033 0.0016 'International Tables Vol C Tables 4.2.6.8 and 6.1.1.4'
H H 0.0000 0.0000 'International Tables Vol C Tables 4.2.6.8 and 6.1.1.4'
N N 0.0061 0.0033 'International Tables Vol C Tables 4.2.6.8 and 6.1.1.4'
O O 0.0106 0.0060 'International Tables Vol C Tables 4.2.6.8 and 6.1.1.4'
S S 0.1246 0.1234 'International Tables Vol C Tables 4.2.6.8 and 6.1.1.4'
K K 0.2009 0.2494 'International Tables Vol C Tables 4.2.6.8 and 6.1.1.4'
In In -0.7276 1.3100 'International Tables Vol C Tables 4.2.6.8 and 6.1.1.4'

loop_
_geom_angle_atom_site_label_1
_geom_angle_atom_site_label_2
_geom_angle_atom_site_label_3
_geom_angle
_geom_angle_site_symmetry_1
_geom_angle_site_symmetry_3
_geom_angle_publ_flag
S1 In1 S4 127.80(3) . . ?
S1 In1 S3 106.62(2) . . ?
S4 In1 S3 103.39(2) . . ?
S1 In1 S2 111.88(3) . . ?
S4 In1 S2 103.56(2) . . ?
S3 In1 S2 99.97(3) . . ?
O1 K1 O4 92.58(6) . 2_655 ?
O1 K1 O2 66.17(5) . . ?
O4 K1 O2 82.80(5) 2_655 . ?
O1 K1 N1 87.72(7) . . ?
O4 K1 N1 129.11(6) 2_655 . ?
O2 K1 N1 140.83(7) . . ?
O1 K1 N2 137.39(7) . . ?
O4 K1 N2 103.68(7) 2_655 . ?
O2 K1 N2 77.01(7) . . ?
N1 K1 N2 109.95(8) . . ?
O1 K1 S4 65.67(4) . . ?
O4 K1 S4 142.67(4) 2_655 . ?
O2 K1 S4 61.04(4) . . ?
N1 K1 S4 82.12(5) . . ?
N2 K1 S4 78.36(6) . . ?
O1 K1 S3 91.02(4) . 2_655 ?
O4 K1 S3 60.12(4) 2_655 2_655 ?
O2 K1 S3 135.97(4) . 2_655 ?
N1 K1 S3 68.99(5) . 2_655 ?
N2 K1 S3 131.27(6) . 2_655 ?
S4 K1 S3 143.76(2) . 2_655 ?
C1 S1 In1 100.21(9) . . ?
C2 S2 In1 88.43(8) . . ?
C3 S3 In1 93.59(9) . . ?
C3 S3 K1 100.68(9) . 2_645 ?
In1 S3 K1 83.14(2) . 2_645 ?
C4 S4 In1 91.51(9) . . ?
C4 S4 K1 106.69(8) . . ?
In1 S4 K1 90.95(2) . . ?
C1 O1 K1 140.59(17) . . ?
C2 O2 K1 145.92(16) . . ?
C4 O4 K1 169.34(17) . 2_645 ?
O1 C1 C1A 121.0(2) . . ?
O1 C1 S1 122.5(2) . . ?
C1A C1 S1 116.37(19) . . ?
O2 C2 C1B 120.3(2) . . ?
O2 C2 S2 120.12(19) . . ?
C1B C2 S2 119.62(18) . . ?
O3 C3 C1C 120.2(2) . . ?
O3 C3 S3 121.7(2) . . ?
C1C C3 S3 118.05(19) . . ?
O4 C4 C1D 121.5(2) . . ?
O4 C4 S4 120.69(19) . . ?
C1D C4 S4 117.76(19) . . ?
C5 N1 K1 165.1(2) . . ?
N1 C5 C6 179.3(3) . . ?
N2 C7 C8 178.9(4) . . ?
C7 N2 K1 158.8(3) . . ?
C2A C1A C6A 118.9(3) . . ?
C2A C1A C1 117.9(2) . . ?
C6A C1A C1 123.2(2) . . ?
C3A C2A C1A 120.3(3) . . ?
C4A C3A C2A 120.7(3) . . ?
C3A C4A C5A 119.9(3) . . ?
C4A C5A C6A 120.1(3) . . ?
C1A C6A C5A 120.1(3) . . ?
C6B C1B C2B 119.2(2) . . ?
C6B C1B C2 122.1(2) . . ?
C2B C1B C2 118.6(2) . . ?
C3B C2B C1B 120.5(3) . . ?
C4B C3B C2B 119.9(3) . . ?
C3B C4B C5B 120.5(3) . . ?
C4B C5B C6B 119.9(3) . . ?
C1B C6B C5B 119.9(3) . . ?
C2C C1C C6C 118.9(2) . . ?
C2C C1C C3 122.8(2) . . ?
C6C C1C C3 118.1(2) . . ?
C3C C2C C1C 120.6(3) . . ?
C4C C3C C2C 119.9(3) . . ?
C3C C4C C5C 120.2(3) . . ?
C4C C5C C6C 119.9(3) . . ?
C5C C6C C1C 120.5(3) . . ?
C2D C1D C6D 119.3(2) . . ?
C2D C1D C4 117.9(2) . . ?
C6D C1D C4 122.9(2) . . ?
C3D C2D C1D 120.3(3) . . ?
C4D C3D C2D 119.6(3) . . ?
C5D C4D C3D 120.8(3) . . ?
C4D C5D C6D 120.0(3) . . ?
C5D C6D C1D 120.0(3) . . ?

loop_
_geom_bond_atom_site_label_1
_geom_bond_atom_site_label_2
_geom_bond_distance
_geom_bond_site_symmetry_2
_geom_bond_publ_flag
In1 S1 2.4532(8) . ?
In1 S4 2.4865(8) . ?
In1 S3 2.5080(8) . ?
In1 S2 2.5122(8) . ?
K1 O1 2.6932(19) . ?
K1 O4 2.7376(19) 2_655 ?
K1 O2 2.7829(18) . ?
K1 N1 2.821(3) . ?
K1 N2 2.841(3) . ?
K1 S4 3.6640(11) . ?
K1 S3 3.7331(11) 2_655 ?
S1 C1 1.762(3) . ?
S2 C2 1.738(2) . ?
S3 C3 1.762(3) . ?
S3 K1 3.7331(11) 2_645 ?
S4 C4 1.755(3) . ?
O1 C1 1.216(3) . ?
O2 C2 1.234(3) . ?
O3 C3 1.218(3) . ?
O4 C4 1.226(3) . ?
O4 K1 2.7376(19) 2_645 ?
C1 C1A 1.499(3) . ?
C2 C1B 1.493(3) . ?
C3 C1C 1.493(3) . ?
C4 C1D 1.489(3) . ?
N1 C5 1.127(3) . ?
C5 C6 1.462(4) . ?
C7 N2 1.128(4) . ?
C7 C8 1.449(4) . ?
C1A C2A 1.386(3) . ?
C1A C6A 1.387(4) . ?
C2A C3A 1.382(4) . ?
C3A C4A 1.368(4) . ?
C4A C5A 1.370(4) . ?
C5A C6A 1.394(4) . ?
C1B C6B 1.383(3) . ?
C1B C2B 1.389(3) . ?
C2B C3B 1.373(4) . ?
C3B C4B 1.370(4) . ?
C4B C5B 1.376(4) . ?
C5B C6B 1.386(4) . ?
C1C C2C 1.382(3) . ?
C1C C6C 1.385(4) . ?
C2C C3C 1.379(3) . ?
C3C C4C 1.374(4) . ?
C4C C5C 1.377(4) . ?
C5C C6C 1.378(4) . ?
C1D C2D 1.388(3) . ?
C1D C6D 1.389(3) . ?
C2D C3D 1.385(4) . ?
C3D C4D 1.375(4) . ?
C4D C5D 1.371(4) . ?
C5D C6D 1.385(4) . ?

loop_
_cod_changelog_entry_id
_cod_changelog_entry_author
_cod_changelog_entry_date
_cod_changelog_entry_text
1 'Vaitkus, Antanas' 2023-12-04T14:50:13+02:00
;
 Changed the atom site label from '1' to 'In1' in multiple data loops for
 consistency and readability.
;
